data_7121835
loop_
_publ_author_name
'Riemer, Martin'
'Uzunova, Veselina V.'
'Riemer, Nastja'
'Clarkson, Guy J.'
'Pereira, Nicole'
'Napier, Richard'
'Shipman, Michael'

_publ_section_title
;
 Phyllostictine A: total synthesis, structural verification and
 determination of substructure responsible for plant growth inhibition.
;
_journal_issue 52
_journal_name_full 'Chemical communications (Cambridge, England)'
_journal_page_first 7211
_journal_page_last 7214
_journal_paper_doi 10.1039/c8cc03349h
_journal_volume 54
_journal_year 2018
_chemical_formula_moiety 'C7 H11 N O4'
_chemical_formula_sum 'C7 H11 N O4'
_chemical_formula_weight 173.17
_space_group_crystal_system monoclinic
_space_group_IT_number 14
_space_group_name_Hall '-P 2yn'
_space_group_name_H-M_alt 'P 1 21/n 1'
_symmetry_space_group_name_Hall '-P 2yn'
_symmetry_space_group_name_H-M 'P 1 21/n 1'
_atom_sites_solution_hydrogens geom
_atom_sites_solution_primary dual
_audit_creation_date 2018-03-08
_audit_creation_method
;
Olex2 1.2
(compiled 2017.08.10 svn.r3458 for OlexSys, GUI svn.r5381)
;
_audit_update_record
;
2018-04-20 deposited with the CCDC.
2018-05-14 downloaded from the CCDC.
;
_cell_angle_alpha 90
_cell_angle_beta 102.086(3)
_cell_angle_gamma 90
_cell_formula_units_Z 4
_cell_length_a 9.7222(3)
_cell_length_b 7.91107(17)
_cell_length_c 11.6743(3)
_cell_measurement_reflns_used 3668
_cell_measurement_temperature 150(2)
_cell_measurement_theta_max 77.2920
_cell_measurement_theta_min 3.8760
_cell_volume 878.00(4)
_computing_cell_refinement 'CrysAlisPro 1.171.39.44a (Rigaku OD, 2018)'
_computing_data_collection 'CrysAlisPro 1.171.39.44a (Rigaku OD, 2018)'
_computing_data_reduction 'CrysAlisPro 1.171.39.44a (Rigaku OD, 2018)'
_computing_molecular_graphics 'Olex2 (Dolomanov et al., 2009)'
_computing_publication_material 'Olex2 (Dolomanov et al., 2009)'
_computing_structure_refinement 'ShelXL (Sheldrick, 2015)'
_computing_structure_solution 'ShelXT (Sheldrick, 2015)'
_diffrn_ambient_environment N~2~
_diffrn_ambient_temperature 150(2)
_diffrn_detector 'CCD plate'
_diffrn_detector_area_resol_mean 10.2833
_diffrn_detector_type Ruby
_diffrn_measured_fraction_theta_full 0.999
_diffrn_measured_fraction_theta_max 0.981
_diffrn_measurement_details
;
List of Runs (angles in degrees, time in seconds):

  # Type    Start    End  Width  t~exp~   \w     \q     \k     \f   Frames
#--------------------------------------------------------------------------
  1  \w   -118.00  40.00   1.00    2.25    --  -42.21   0.00 -30.00  158
  2  \w     -3.00  75.00   1.00    2.25    --   42.21 -99.00 120.00   78
  3  \w     18.00  63.00   1.00    2.25    --   42.21  57.00 120.00   45
  4  \w     55.00 111.00   1.00    2.25    --   42.21  57.00 -90.00   56
  5  \w     33.00  86.00   1.00    2.25    --   42.21-125.00 -90.00   53
  6  \w     87.00 112.00   1.00    2.25    --   42.21  57.00 120.00   25
  7  \w    101.00 131.00   1.00    9.00    --  114.00 111.00 -60.00   30
  8  \w     43.00 105.00   1.00    9.00    --  114.00 -61.00 -90.00   62
  9  \w     90.00 172.00   1.00    9.00    --  114.00  30.00 -90.00   82
 10  \w    135.00 166.00   1.00    9.00    --  114.00 -15.00 -30.00   31
 11  \w    111.00 144.00   1.00    9.00    --  114.00 111.00  60.00   33
 12  \w     41.00 139.00   1.00    9.00    --  114.00 -45.00  90.00   98
 13  \w     54.00 116.00   1.00    9.00    --  114.00-111.00 -90.00   62
 14  \w     59.00 119.00   1.00    9.00    --  114.00 178.00 120.00   60
 15  \w     32.00 106.00   1.00    9.00    --  114.00 -95.00 120.00   74
 16  \w    101.00 159.00   1.00    9.00    --  114.00 111.00  30.00   58
 17  \w    116.00 142.00   1.00    9.00    --  114.00 178.00 -60.00   26
 18  \w     89.00 114.00   1.00    9.00    --  114.00  77.00-150.00   25
 19  \w    118.00 167.00   1.00    9.00    --  114.00  77.00-150.00   49
 20  \w     74.00 108.00   1.00    9.00    --  114.00 -95.00   0.00   34
 21  \w     49.00  84.00   1.00    9.00    --  114.00-102.00  73.00   35
;
_diffrn_measurement_device 'four-circle diffractometer'
_diffrn_measurement_device_type 'Xcalibur, Ruby, Gemini'
_diffrn_measurement_method '\w scans'
_diffrn_orient_matrix_type 'CrysAlisPro convention (1999,Acta A55,543-557)'
_diffrn_orient_matrix_UB_11 0.1184105000
_diffrn_orient_matrix_UB_12 0.1062756000
_diffrn_orient_matrix_UB_13 -0.0336372000
_diffrn_orient_matrix_UB_21 0.0440176000
_diffrn_orient_matrix_UB_22 -0.1526208000
_diffrn_orient_matrix_UB_23 -0.0659728000
_diffrn_orient_matrix_UB_31 -0.1015467000
_diffrn_orient_matrix_UB_32 0.0576600000
_diffrn_orient_matrix_UB_33 -0.1127893000
_diffrn_radiation_monochromator graphite
_diffrn_radiation_probe x-ray
_diffrn_radiation_type CuK\a
_diffrn_radiation_wavelength 1.54184
_diffrn_reflns_av_R_equivalents 0.0245
_diffrn_reflns_av_unetI/netI 0.0198
_diffrn_reflns_Laue_measured_fraction_full 0.999
_diffrn_reflns_Laue_measured_fraction_max 0.981
_diffrn_reflns_limit_h_max 12
_diffrn_reflns_limit_h_min -12
_diffrn_reflns_limit_k_max 9
_diffrn_reflns_limit_k_min -9
_diffrn_reflns_limit_l_max 12
_diffrn_reflns_limit_l_min -14
_diffrn_reflns_number 6016
_diffrn_reflns_point_group_measured_fraction_full 0.999
_diffrn_reflns_point_group_measured_fraction_max 0.981
_diffrn_reflns_theta_full 67.684
_diffrn_reflns_theta_max 78.334
_diffrn_reflns_theta_min 6.655
_diffrn_source 'fine-focus sealed X-ray tube'
_diffrn_source_type 'Enhance (Cu) X-ray Source'
_exptl_absorpt_coefficient_mu 0.923
_exptl_absorpt_correction_T_max 1.00000
_exptl_absorpt_correction_T_min 0.75923
_exptl_absorpt_correction_type multi-scan
_exptl_absorpt_process_details
;
CrysAlisPro 1.171.39.44a (Rigaku Oxford Diffraction, 2018)
Empirical absorption correction using spherical harmonics,
 implemented in SCALE3 ABSPACK scaling algorithm.
;
_exptl_crystal_colour colourless
_exptl_crystal_colour_primary colourless
_exptl_crystal_density_diffrn 1.310
_exptl_crystal_description block
_exptl_crystal_F_000 368
_exptl_crystal_size_max 0.44
_exptl_crystal_size_mid 0.3
_exptl_crystal_size_min 0.06
_refine_diff_density_max 0.285
_refine_diff_density_min -0.202
_refine_diff_density_rms 0.039
_refine_ls_extinction_method none
_refine_ls_goodness_of_fit_ref 1.074
_refine_ls_hydrogen_treatment constr
_refine_ls_matrix_type full
_refine_ls_number_parameters 113
_refine_ls_number_reflns 1844
_refine_ls_number_restraints 0
_refine_ls_restrained_S_all 1.074
_refine_ls_R_factor_all 0.0402
_refine_ls_R_factor_gt 0.0382
_refine_ls_shift/su_max 0.000
_refine_ls_shift/su_mean 0.000
_refine_ls_structure_factor_coef Fsqd
_refine_ls_weighting_details 'w=1/[\s^2^(Fo^2^)+(0.0650P)^2^+0.1427P] where P=(Fo^2^+2Fc^2^)/3'
_refine_ls_weighting_scheme calc
_refine_ls_wR_factor_gt 0.1094
_refine_ls_wR_factor_ref 0.1115
_reflns_Friedel_coverage 0.000
_reflns_number_gt 1716
_reflns_number_total 1844
_reflns_threshold_expression 'I > 2\s(I)'
_cod_data_source_file c8cc03349h2.cif
_cod_data_source_block mr2
_cod_depositor_comments 'Adding full bibliography for 7121835.cif.'
_cod_database_code 7121835
_shelx_shelxl_version_number 2014/7
_chemical_oxdiff_formula 'C20 H20 N2 O2'
_shelx_space_group_comment
;
The symmetry employed for this shelxl refinement is uniquely defined
by the following loop, which should always be used as a source of
symmetry information in preference to the above space-group names.
They are only intended as comments.
;
_shelx_estimated_absorpt_t_max 0.947
_shelx_estimated_absorpt_t_min 0.687
_reflns_odcompleteness_completeness 99.83
_reflns_odcompleteness_iscentric 1
_reflns_odcompleteness_theta 69.95
_olex2_refinement_description
;
The OH was located in a difference map but placed at a calculated position for refinement.
1. Fixed Uiso
 At 1.2 times of:
  All C(H) groups
 At 1.5 times of:
  All C(H,H,H) groups, All O(H) groups
2.a Aromatic/amide H refined with riding coordinates:
 C5(H5)
2.b Idealised Me refined as rotating group:
 C8(H8A,H8B,H8C), C1(H1A,H1B,H1C), C9(H9A,H9B,H9C)
2.c Idealised tetrahedral OH refined as rotating group:
 O7(H7)
;
_olex2_submission_special_instructions 'No special instructions were received'
_oxdiff_exptl_absorpt_empirical_details
;
Empirical correction (ABSPACK) includes:
- Absorption correction using spherical harmonics
- Frame scaling
;
_oxdiff_exptl_absorpt_empirical_full_max 1.376
_oxdiff_exptl_absorpt_empirical_full_min 0.758

loop_
_space_group_symop_operation_xyz
'x, y, z'
'-x+1/2, y+1/2, -z+1/2'
'-x, -y, -z'
'x-1/2, -y-1/2, z-1/2'

loop_
_atom_site_label
_atom_site_type_symbol
_atom_site_fract_x
_atom_site_fract_y
_atom_site_fract_z
_atom_site_U_iso_or_equiv
_atom_site_adp_type
_atom_site_occupancy
_atom_site_site_symmetry_order
_atom_site_calc_flag
_atom_site_refinement_flags_posn
O4 O 0.90180(9) 0.64256(10) 0.24010(7) 0.0352(2) Uani 1 1 d .
O7 O 0.45236(9) 0.86048(10) 0.17486(8) 0.0385(2) Uani 1 1 d .
H7 H 0.4921 0.9530 0.1960 0.058 Uiso 1 1 calc GR
O2 O 0.66683(11) 0.66154(10) 0.06182(7) 0.0399(2) Uani 1 1 d .
O6 O 0.52091(9) 0.77498(12) 0.41927(8) 0.0416(2) Uani 1 1 d .
N3 N 0.67274(11) 0.72929(12) 0.17344(8) 0.0330(2) Uani 1 1 d .
C4 C 0.78789(12) 0.68802(13) 0.25959(10) 0.0295(3) Uani 1 1 d .
C6 C 0.60812(12) 0.74107(14) 0.34917(10) 0.0310(3) Uani 1 1 d .
C7 C 0.54238(12) 0.72749(14) 0.21909(10) 0.0318(3) Uani 1 1 d .
C5 C 0.74767(12) 0.71524(14) 0.37160(10) 0.0306(3) Uani 1 1 d .
H5 H 0.8089 0.7148 0.4466 0.037 Uiso 1 1 calc R
C8 C 0.46063(13) 0.56367(15) 0.19043(11) 0.0401(3) Uani 1 1 d .
H8A H 0.3790 0.5642 0.2275 0.060 Uiso 1 1 calc GR
H8B H 0.5215 0.4677 0.2200 0.060 Uiso 1 1 calc GR
H8C H 0.4287 0.5535 0.1053 0.060 Uiso 1 1 calc GR
C1 C 0.68712(16) 0.79541(16) -0.01591(11) 0.0418(3) Uani 1 1 d .
H1A H 0.6841 0.7491 -0.0943 0.063 Uiso 1 1 calc GR
H1B H 0.7787 0.8488 0.0133 0.063 Uiso 1 1 calc GR
H1C H 0.6124 0.8797 -0.0199 0.063 Uiso 1 1 calc GR
C9 C 0.58851(17) 0.8005(2) 0.54050(12) 0.0557(4) Uani 1 1 d .
H9A H 0.6557 0.8941 0.5463 0.084 Uiso 1 1 calc GR
H9B H 0.6384 0.6972 0.5715 0.084 Uiso 1 1 calc GR
H9C H 0.5173 0.8276 0.5860 0.084 Uiso 1 1 calc GR

loop_
_atom_site_aniso_label
_atom_site_aniso_U_11
_atom_site_aniso_U_22
_atom_site_aniso_U_33
_atom_site_aniso_U_23
_atom_site_aniso_U_13
_atom_site_aniso_U_12
O4 0.0363(4) 0.0326(4) 0.0390(5) 0.0029(3) 0.0135(3) 0.0038(3)
O7 0.0345(4) 0.0291(4) 0.0458(5) 0.0011(3) -0.0056(4) 0.0024(3)
O2 0.0633(6) 0.0314(4) 0.0245(4) -0.0019(3) 0.0079(4) -0.0024(4)
O6 0.0341(5) 0.0538(6) 0.0383(5) -0.0067(4) 0.0111(4) 0.0020(4)
N3 0.0403(5) 0.0328(5) 0.0245(5) -0.0015(3) 0.0038(4) 0.0022(4)
C4 0.0350(6) 0.0232(5) 0.0303(5) 0.0014(4) 0.0073(4) 0.0002(4)
C6 0.0327(6) 0.0297(5) 0.0302(6) -0.0013(4) 0.0061(4) 0.0005(4)
C7 0.0326(6) 0.0280(5) 0.0322(6) -0.0002(4) 0.0008(4) 0.0014(4)
C5 0.0322(5) 0.0323(6) 0.0263(5) 0.0004(4) 0.0040(4) 0.0026(4)
C8 0.0415(6) 0.0300(6) 0.0443(7) -0.0010(5) -0.0016(5) -0.0028(5)
C1 0.0559(8) 0.0387(7) 0.0289(6) 0.0043(5) 0.0048(5) -0.0039(5)
C9 0.0496(8) 0.0842(11) 0.0359(7) -0.0116(7) 0.0146(6) 0.0070(7)

loop_
_atom_type_symbol
_atom_type_description
_atom_type_scat_dispersion_real
_atom_type_scat_dispersion_imag
_atom_type_scat_source
C C 0.0181 0.0091 'International Tables Vol C Tables 4.2.6.8 and 6.1.1.4'
H H 0.0000 0.0000 'International Tables Vol C Tables 4.2.6.8 and 6.1.1.4'
N N 0.0311 0.0180 'International Tables Vol C Tables 4.2.6.8 and 6.1.1.4'
O O 0.0492 0.0322 'International Tables Vol C Tables 4.2.6.8 and 6.1.1.4'

loop_
_geom_angle_atom_site_label_1
_geom_angle_atom_site_label_2
_geom_angle_atom_site_label_3
_geom_angle
C7 O7 H7 109.5
N3 O2 C1 108.78(9)
C6 O6 C9 114.54(10)
O2 N3 C7 117.53(9)
C4 N3 O2 117.23(9)
C4 N3 C7 111.24(9)
O4 C4 N3 124.01(10)
O4 C4 C5 129.08(11)
N3 C4 C5 106.88(9)
O6 C6 C7 116.20(10)
O6 C6 C5 131.49(11)
C5 C6 C7 112.32(10)
O7 C7 N3 112.26(9)
O7 C7 C6 114.53(9)
O7 C7 C8 107.61(9)
N3 C7 C6 98.44(9)
N3 C7 C8 112.21(9)
C8 C7 C6 111.74(10)
C4 C5 H5 126.3
C6 C5 C4 107.31(10)
C6 C5 H5 126.3
C7 C8 H8A 109.5
C7 C8 H8B 109.5
C7 C8 H8C 109.5
H8A C8 H8B 109.5
H8A C8 H8C 109.5
H8B C8 H8C 109.5
O2 C1 H1A 109.5
O2 C1 H1B 109.5
O2 C1 H1C 109.5
H1A C1 H1B 109.5
H1A C1 H1C 109.5
H1B C1 H1C 109.5
O6 C9 H9A 109.5
O6 C9 H9B 109.5
O6 C9 H9C 109.5
H9A C9 H9B 109.5
H9A C9 H9C 109.5
H9B C9 H9C 109.5

loop_
_geom_bond_atom_site_label_1
_geom_bond_atom_site_label_2
_geom_bond_distance
O4 C4 1.2302(14)
O7 H7 0.8400
O7 C7 1.3965(13)
O2 N3 1.3991(12)
O2 C1 1.4349(14)
O6 C6 1.3233(14)
O6 C9 1.4444(17)
N3 C4 1.3783(15)
N3 C7 1.4742(15)
C4 C5 1.4571(15)
C6 C7 1.5231(15)
C6 C5 1.3425(17)
C7 C8 1.5205(16)
C5 H5 0.9500
C8 H8A 0.9800
C8 H8B 0.9800
C8 H8C 0.9800
C1 H1A 0.9800
C1 H1B 0.9800
C1 H1C 0.9800
C9 H9A 0.9800
C9 H9B 0.9800
C9 H9C 0.9800

loop_
_geom_hbond_atom_site_label_D
_geom_hbond_atom_site_label_H
_geom_hbond_atom_site_label_A
_geom_hbond_distance_DH
_geom_hbond_distance_HA
_geom_hbond_distance_DA
_geom_hbond_angle_DHA
_geom_hbond_site_symmetry_A
O7 H7 O4 0.84 1.88 2.7178(12) 171.9 2_655
